data_8104846
loop_
_publ_author_name
'Duan, Xin-E.'
'Wang, Yu-Hang'
'Bai, Sheng-Di'
'Tong, Hong-Bo'
'Liu, Bin-Shen'

_publ_section_title
;
 Crystal structure of
 tetrakis[(Z)-(2-(1-(furan-2-yl)-2-methylpropylidene)-1-phenylhydrazin-1-ido-\k2
 N,N&#x2032;)] zirconium(IV), C56H60N8O4Zr
;
_journal_issue 2
_journal_name_full 'Zeitschrift f\"ur Kristallographie - New Crystal Structures'
_journal_page_first 409
_journal_page_last 412
_journal_paper_doi 10.1515/ncrs-2020-0571
_journal_volume 236
_journal_year 2021
_chemical_formula_moiety 'C56 H60 N8 O4 Zr'
_chemical_formula_sum 'C56 H60 N8 O4 Zr'
_chemical_formula_weight 1000.34
_space_group_crystal_system monoclinic
_space_group_IT_number 15
_space_group_name_Hall '-C 2yc'
_space_group_name_H-M_alt 'C 1 2/c 1'
_atom_sites_solution_hydrogens geom
_cell_angle_alpha 90
_cell_angle_beta 114.364(4)
_cell_angle_gamma 90
_cell_formula_units_Z 8
_cell_length_a 24.665(4)
_cell_length_b 18.836(3)
_cell_length_c 25.425(6)
_cell_measurement_reflns_used 9976
_cell_measurement_temperature 296(2)
_cell_measurement_theta_max 23.00
_cell_measurement_theta_min 2.79
_cell_volume 10760(4)
_computing_structure_refinement 'SHELXL-2018/3 (Sheldrick, 2018)'
_diffrn_ambient_temperature 296(2)
_diffrn_measured_fraction_theta_full 0.997
_diffrn_measured_fraction_theta_max 0.994
_diffrn_measurement_device_type 'Bruker APEX-II CCD'
_diffrn_measurement_method '\f and \w scans'
_diffrn_radiation_type MoK\a
_diffrn_radiation_wavelength 0.71073
_diffrn_reflns_av_R_equivalents 0.0957
_diffrn_reflns_av_unetI/netI 0.1017
_diffrn_reflns_Laue_measured_fraction_full 0.997
_diffrn_reflns_Laue_measured_fraction_max 0.994
_diffrn_reflns_limit_h_max 35
_diffrn_reflns_limit_h_min -35
_diffrn_reflns_limit_k_max 26
_diffrn_reflns_limit_k_min -21
_diffrn_reflns_limit_l_max 36
_diffrn_reflns_limit_l_min -36
_diffrn_reflns_number 70340
_diffrn_reflns_point_group_measured_fraction_full 0.997
_diffrn_reflns_point_group_measured_fraction_max 0.994
_diffrn_reflns_theta_full 25.242
_diffrn_reflns_theta_max 30.562
_diffrn_reflns_theta_min 2.777
_diffrn_source 'sealed tube'
_exptl_absorpt_coefficient_mu 0.256
_exptl_absorpt_correction_type multi-scan
_exptl_absorpt_process_details sadabs
_exptl_crystal_colour orange
_exptl_crystal_density_diffrn 1.235
_exptl_crystal_description needle
_exptl_crystal_F_000 4192
_exptl_crystal_size_max 0.400
_exptl_crystal_size_mid 0.200
_exptl_crystal_size_min 0.200
_exptl_transmission_factor_max 0.950
_exptl_transmission_factor_min 0.940
_refine_diff_density_max 0.387
_refine_diff_density_min -0.585
_refine_diff_density_rms 0.059
_refine_ls_extinction_coef .
_refine_ls_extinction_method none
_refine_ls_goodness_of_fit_ref 0.994
_refine_ls_hydrogen_treatment constr
_refine_ls_matrix_type full
_refine_ls_number_parameters 631
_refine_ls_number_reflns 16418
_refine_ls_number_restraints 8
_refine_ls_restrained_S_all 1.000
_refine_ls_R_factor_all 0.1501
_refine_ls_R_factor_gt 0.0550
_refine_ls_shift/su_max 0.000
_refine_ls_shift/su_mean 0.000
_refine_ls_structure_factor_coef Fsqd
_refine_ls_weighting_details 'w=1/[\s^2^(Fo^2^)+(0.0390P)^2^+7.5658P] where P=(Fo^2^+2Fc^2^)/3'
_refine_ls_weighting_scheme calc
_refine_ls_wR_factor_gt 0.0977
_refine_ls_wR_factor_ref 0.1239
_reflns_Friedel_coverage 0.000
_reflns_Friedel_fraction_full .
_reflns_Friedel_fraction_max .
_reflns_number_gt 8010
_reflns_number_total 16418
_reflns_threshold_expression 'I > 2\s(I)'
_cod_data_source_file suppl_j_ncrs-2020-0571_suppl.cif
_cod_data_source_block test-15
_cod_original_sg_symbol_H-M 'C 2/c'
_cod_database_code 8104846
_shelx_space_group_comment
;
The symmetry employed for this shelxl refinement is uniquely defined
by the following loop, which should always be used as a source of
symmetry information in preference to the above space-group names.
They are only intended as comments.
;
_shelx_estimated_absorpt_t_min 0.905
_shelx_estimated_absorpt_t_max 0.951

loop_
_space_group_symop_operation_xyz
'x, y, z'
'-x, y, -z+1/2'
'x+1/2, y+1/2, z'
'-x+1/2, y+1/2, -z+1/2'
'-x, -y, -z'
'x, -y, z-1/2'
'-x+1/2, -y+1/2, -z'
'x+1/2, -y+1/2, z-1/2'

loop_
_atom_site_label
_atom_site_type_symbol
_atom_site_fract_x
_atom_site_fract_y
_atom_site_fract_z
_atom_site_U_iso_or_equiv
_atom_site_adp_type
_atom_site_occupancy
_atom_site_site_symmetry_order
_atom_site_calc_flag
_atom_site_refinement_flags_posn
_atom_site_refinement_flags_adp
_atom_site_refinement_flags_occupancy
_atom_site_disorder_assembly
_atom_site_disorder_group
Zr1 Zr 0.500000 0.17470(2) 0.250000 0.03224(9) Uani 1 2 d S T P . .
Zr2 Zr 0.500000 0.67922(2) 0.250000 0.03385(9) Uani 1 2 d S T P . .
N1 N 0.52980(10) 0.18741(11) 0.17758(9) 0.0435(5) Uani 1 1 d . . . . .
N2 N 0.53430(10) 0.24986(11) 0.20820(9) 0.0413(5) Uani 1 1 d . . . . .
N3 N 0.41006(10) 0.16241(11) 0.17578(9) 0.0447(5) Uani 1 1 d . . . . .
N4 N 0.43023(9) 0.09892(11) 0.20547(8) 0.0389(5) Uani 1 1 d . . . . .
N5 N 0.54316(9) 0.66672(11) 0.18745(9) 0.0413(5) Uani 1 1 d . . . . .
N6 N 0.51822(10) 0.60330(11) 0.19563(9) 0.0425(5) Uani 1 1 d . . . . .
N7 N 0.40382(9) 0.69189(11) 0.18546(9) 0.0409(5) Uani 1 1 d . . . . .
N8 N 0.43674(9) 0.75353(11) 0.19318(9) 0.0416(5) Uani 1 1 d . . . . .
O1 O 0.55364(10) 0.22939(11) 0.05076(9) 0.0662(6) Uani 1 1 d . . . . .
O2 O 0.28033(9) 0.12933(12) 0.04402(9) 0.0730(6) Uani 1 1 d . . . . .
O3 O 0.63582(12) 0.63439(16) 0.11076(11) 0.0942(8) Uani 1 1 d . . . . .
C36 C 0.31193(14) 0.81302(17) 0.15305(14) 0.0606(8) Uani 1 1 d . U . . .
H36 H 0.346723 0.835529 0.177685 0.073 Uiso 1 1 calc R U . . .
C1 C 0.53193(13) 0.18085(14) 0.12788(11) 0.0483(7) Uani 1 1 d . . . . .
C2 C 0.53586(12) 0.24132(15) 0.09449(11) 0.0464(7) Uani 1 1 d . . . . .
C3 C 0.52078(14) 0.30992(15) 0.09359(13) 0.0585(8) Uani 1 1 d . . . . .
H3 H 0.507725 0.332050 0.118959 0.070 Uiso 1 1 calc R U . . .
C4 C 0.52840(15) 0.34225(17) 0.04708(14) 0.0689(9) Uani 1 1 d . . . . .
H4 H 0.520509 0.389302 0.035308 0.083 Uiso 1 1 calc R U . . .
C5 C 0.54893(16) 0.29258(19) 0.02357(14) 0.0760(10) Uani 1 1 d . . . . .
H5 H 0.558867 0.299885 -0.007546 0.091 Uiso 1 1 calc R U . . .
C6 C 0.58358(12) 0.29530(14) 0.22295(11) 0.0417(6) Uani 1 1 d . . . . .
C7 C 0.63447(13) 0.28073(18) 0.21406(13) 0.0604(8) Uani 1 1 d . . . . .
H7 H 0.637616 0.238340 0.196776 0.072 Uiso 1 1 calc R U . . .
C8 C 0.68063(15) 0.3300(2) 0.23117(17) 0.0822(11) Uani 1 1 d . . . . .
H8 H 0.714347 0.320263 0.224701 0.099 Uiso 1 1 calc R U . . .
C9 C 0.67746(16) 0.3919(2) 0.25711(18) 0.0893(12) Uani 1 1 d . . . . .
H9 H 0.708750 0.424154 0.268362 0.107 Uiso 1 1 calc R U . . .
C10 C 0.62814(16) 0.40634(18) 0.26653(16) 0.0780(11) Uani 1 1 d . . . . .
H10 H 0.625630 0.448678 0.284211 0.094 Uiso 1 1 calc R U . . .
C11 C 0.58199(13) 0.35844(15) 0.24994(13) 0.0564(8) Uani 1 1 d . . . . .
H11 H 0.548788 0.368835 0.257094 0.068 Uiso 1 1 calc R U . . .
C12 C 0.36610(12) 0.17108(14) 0.12603(11) 0.0488(7) Uani 1 1 d . . . . .
C13 C 0.33175(12) 0.11240(15) 0.09133(11) 0.0498(7) Uani 1 1 d . . . . .
C14 C 0.34106(14) 0.04212(16) 0.09146(12) 0.0608(8) Uani 1 1 d . . . . .
H14 H 0.372513 0.016965 0.118810 0.073 Uiso 1 1 calc R U . . .
C15 C 0.29401(16) 0.01343(19) 0.04215(14) 0.0748(10) Uani 1 1 d . . . . .
H15 H 0.288597 -0.033905 0.030741 0.090 Uiso 1 1 calc R U . . .
C16 C 0.25958(16) 0.0673(2) 0.01582(15) 0.0829(11) Uani 1 1 d . . . . .
H16 H 0.225157 0.063279 -0.018046 0.099 Uiso 1 1 calc R U . . .
C17 C 0.39298(11) 0.05715(13) 0.22201(10) 0.0397(6) Uani 1 1 d . . . . .
C18 C 0.33540(13) 0.07451(17) 0.21402(12) 0.0576(8) Uani 1 1 d . . . . .
H18 H 0.318332 0.116711 0.195658 0.069 Uiso 1 1 calc R U . . .
C19 C 0.30321(14) 0.0290(2) 0.23338(15) 0.0751(10) Uani 1 1 d . . . . .
H19 H 0.264485 0.040836 0.227364 0.090 Uiso 1 1 calc R U . . .
C20 C 0.32739(16) -0.0324(2) 0.26092(16) 0.0783(10) Uani 1 1 d . . . . .
H20 H 0.305468 -0.062281 0.273898 0.094 Uiso 1 1 calc R U . . .
C21 C 0.38413(15) -0.05014(17) 0.26948(15) 0.0696(9) Uani 1 1 d . . . . .
H21 H 0.400820 -0.092229 0.288327 0.084 Uiso 1 1 calc R U . . .
C22 C 0.41681(12) -0.00601(14) 0.25035(12) 0.0510(7) Uani 1 1 d . . . . .
H22 H 0.455406 -0.018708 0.256507 0.061 Uiso 1 1 calc R U . . .
C23 C 0.58014(12) 0.67519(14) 0.16374(11) 0.0455(6) Uani 1 1 d . . . . .
C24 C 0.60391(13) 0.61686(18) 0.14235(12) 0.0553(8) Uani 1 1 d . . . . .
C25 C 0.60695(14) 0.54687(18) 0.15206(15) 0.0674(9) Uani 1 1 d . . . . .
H25 H 0.589619 0.522174 0.172852 0.081 Uiso 1 1 calc R U . . .
C26 C 0.6416(2) 0.5174(3) 0.1247(2) 0.1044(16) Uani 1 1 d . U . . .
H26 H 0.650886 0.469743 0.123396 0.125 Uiso 1 1 calc R U . . .
C27 C 0.6579(2) 0.5708(3) 0.1015(2) 0.1170(18) Uani 1 1 d . U . . .
H27 H 0.681574 0.566310 0.081248 0.140 Uiso 1 1 calc R U . . .
C28 C 0.48383(11) 0.55982(13) 0.14923(11) 0.0402(6) Uani 1 1 d . . . . .
C29 C 0.46253(13) 0.49706(14) 0.16197(12) 0.0498(7) Uani 1 1 d . . . . .
H29 H 0.471485 0.485776 0.200279 0.060 Uiso 1 1 calc R U . . .
C30 C 0.42829(14) 0.45098(15) 0.11891(14) 0.0620(8) Uani 1 1 d . . . . .
H30 H 0.414727 0.409039 0.128611 0.074 Uiso 1 1 calc R U . . .
C31 C 0.41408(14) 0.46611(18) 0.06238(14) 0.0679(9) Uani 1 1 d . . . . .
H31 H 0.391581 0.434565 0.033460 0.081 Uiso 1 1 calc R U . . .
C32 C 0.43362(15) 0.52871(19) 0.04901(13) 0.0745(10) Uani 1 1 d . . . . .
H32 H 0.423405 0.539989 0.010468 0.089 Uiso 1 1 calc R U . . .
C33 C 0.46833(13) 0.57577(16) 0.09161(12) 0.0605(8) Uani 1 1 d . . . . .
H33 H 0.481167 0.617953 0.081500 0.073 Uiso 1 1 calc R U . . .
C34 C 0.34654(12) 0.68464(14) 0.16096(11) 0.0467(7) Uani 1 1 d . . . . .
C35 C 0.30607(12) 0.74421(18) 0.14008(13) 0.0592(8) Uani 1 1 d . . . . .
O4 O 0.24852(12) 0.73059(18) 0.10394(15) 0.1404(14) Uani 1 1 d . . . . .
C37 C 0.2208(2) 0.7949(4) 0.0954(3) 0.167(3) Uani 1 1 d . U . . .
H37 H 0.180547 0.801592 0.072279 0.200 Uiso 1 1 calc R U . . .
C38 C 0.2566(2) 0.8457(3) 0.1232(2) 0.1115(15) Uani 1 1 d . U . . .
H38 H 0.247494 0.893614 0.123219 0.134 Uiso 1 1 calc R U . . .
C39 C 0.43033(11) 0.79833(13) 0.14698(11) 0.0403(6) Uani 1 1 d . . . . .
C40 C 0.46342(13) 0.86091(14) 0.16025(12) 0.0524(7) Uani 1 1 d . . . . .
H40 H 0.487864 0.871102 0.198568 0.063 Uiso 1 1 calc R U . . .
C41 C 0.46065(16) 0.90783(16) 0.11786(15) 0.0682(9) Uani 1 1 d . . . . .
H41 H 0.483252 0.949177 0.127724 0.082 Uiso 1 1 calc R U . . .
C42 C 0.42469(16) 0.89404(18) 0.06099(14) 0.0703(9) Uani 1 1 d . . . . .
H42 H 0.422165 0.926266 0.032360 0.084 Uiso 1 1 calc R U . . .
C43 C 0.39274(15) 0.83254(18) 0.04704(13) 0.0661(9) Uani 1 1 d . . . . .
H43 H 0.368887 0.822813 0.008477 0.079 Uiso 1 1 calc R U . . .
C44 C 0.39496(13) 0.78422(15) 0.08889(12) 0.0512(7) Uani 1 1 d . . . . .
H44 H 0.372954 0.742471 0.078347 0.061 Uiso 1 1 calc R U . . .
C45 C 0.52680(18) 0.10566(16) 0.10485(13) 0.0749(11) Uani 1 1 d . . . . .
H45 H 0.517269 0.075287 0.131179 0.090 Uiso 1 1 calc R U . . .
C46 C 0.5859(2) 0.0788(2) 0.10621(17) 0.1125(17) Uani 1 1 d . . . . .
H46A H 0.581813 0.029937 0.094548 0.169 Uiso 1 1 calc R U . . .
H46B H 0.616331 0.083112 0.144686 0.169 Uiso 1 1 calc R U . . .
H46C H 0.596534 0.106594 0.080256 0.169 Uiso 1 1 calc R U . . .
C47 C 0.4756(2) 0.09755(19) 0.04524(16) 0.0989(14) Uani 1 1 d . . . . .
H47A H 0.439001 0.111337 0.047087 0.148 Uiso 1 1 calc R U . . .
H47B H 0.472996 0.048939 0.033081 0.148 Uiso 1 1 calc R U . . .
H47C H 0.482798 0.127289 0.018095 0.148 Uiso 1 1 calc R U . . .
C48 C 0.35463(16) 0.24764(16) 0.10509(14) 0.0760(11) Uani 1 1 d . . . . .
H48 H 0.387342 0.275835 0.132804 0.091 Uiso 1 1 calc R U . . .
C49 C 0.35653(17) 0.25835(19) 0.04675(15) 0.0975(14) Uani 1 1 d . . . . .
H49A H 0.392803 0.238812 0.047527 0.146 Uiso 1 1 calc R U . . .
H49B H 0.354844 0.308183 0.038280 0.146 Uiso 1 1 calc R U . . .
H49C H 0.323154 0.234843 0.017507 0.146 Uiso 1 1 calc R U . . .
C50 C 0.29720(19) 0.2758(2) 0.10759(17) 0.1083(15) Uani 1 1 d . . . . .
H50A H 0.263665 0.249984 0.080672 0.162 Uiso 1 1 calc R U . . .
H50B H 0.292706 0.325301 0.097755 0.162 Uiso 1 1 calc R U . . .
H50C H 0.299372 0.269651 0.145892 0.162 Uiso 1 1 calc R U . . .
C51 C 0.60012(13) 0.75137(16) 0.16298(13) 0.0588(8) Uani 1 1 d . . . . .
H51 H 0.583382 0.779142 0.185318 0.071 Uiso 1 1 calc R U . . .
C52 C 0.57570(17) 0.7837(2) 0.10306(16) 0.0902(12) Uani 1 1 d . . . . .
H52A H 0.589875 0.757242 0.078997 0.135 Uiso 1 1 calc R U . . .
H52B H 0.588767 0.832101 0.105485 0.135 Uiso 1 1 calc R U . . .
H52C H 0.533002 0.782314 0.086745 0.135 Uiso 1 1 calc R U . . .
C53 C 0.66762(15) 0.75982(19) 0.19359(16) 0.0862(11) Uani 1 1 d . . . . .
H53A H 0.685936 0.738018 0.170881 0.129 Uiso 1 1 calc R U . . .
H53B H 0.681782 0.737379 0.230766 0.129 Uiso 1 1 calc R U . . .
H53C H 0.677544 0.809382 0.198372 0.129 Uiso 1 1 calc R U . . .
C54 C 0.32428(15) 0.60864(17) 0.15849(15) 0.0685(9) Uani 1 1 d . . . . .
H54 H 0.359230 0.579720 0.180994 0.082 Uiso 1 1 calc R U . . .
C55 C 0.29930(18) 0.5793(2) 0.09761(17) 0.1034(14) Uani 1 1 d . . . . .
H55A H 0.263566 0.604431 0.074304 0.155 Uiso 1 1 calc R U . . .
H55B H 0.290421 0.529762 0.098411 0.155 Uiso 1 1 calc R U . . .
H55C H 0.328070 0.585002 0.081541 0.155 Uiso 1 1 calc R U . . .
C56 C 0.2812(2) 0.6001(2) 0.1869(2) 0.1130(15) Uani 1 1 d . . . . .
H56A H 0.299498 0.617002 0.225949 0.169 Uiso 1 1 calc R U . . .
H56B H 0.271136 0.550815 0.186861 0.169 Uiso 1 1 calc R U . . .
H56C H 0.245734 0.626931 0.165828 0.169 Uiso 1 1 calc R U . . .

loop_
_atom_site_aniso_label
_atom_site_aniso_U_11
_atom_site_aniso_U_22
_atom_site_aniso_U_33
_atom_site_aniso_U_23
_atom_site_aniso_U_13
_atom_site_aniso_U_12
Zr1 0.0372(2) 0.03436(18) 0.02267(17) 0.000 0.00989(14) 0.000
Zr2 0.0334(2) 0.03498(19) 0.03056(19) 0.000 0.01052(15) 0.000
N1 0.0592(15) 0.0434(12) 0.0334(12) 0.0006(10) 0.0244(11) 0.0025(11)
N2 0.0514(14) 0.0413(12) 0.0370(12) -0.0056(9) 0.0242(10) -0.0054(10)
N3 0.0470(14) 0.0442(13) 0.0315(12) 0.0031(9) 0.0045(10) 0.0036(10)
N4 0.0337(12) 0.0408(11) 0.0340(12) 0.0062(9) 0.0056(9) 0.0019(10)
N5 0.0426(13) 0.0434(12) 0.0385(12) -0.0050(10) 0.0173(10) -0.0066(10)
N6 0.0510(14) 0.0389(11) 0.0414(13) -0.0023(10) 0.0227(11) -0.0084(11)
N7 0.0372(13) 0.0446(13) 0.0352(12) 0.0018(9) 0.0092(10) -0.0029(10)
N8 0.0336(12) 0.0412(12) 0.0421(13) 0.0023(10) 0.0078(10) -0.0057(10)
O1 0.0978(17) 0.0636(13) 0.0525(13) 0.0148(11) 0.0465(12) 0.0120(12)
O2 0.0594(14) 0.0756(15) 0.0512(13) -0.0069(11) -0.0103(10) 0.0051(12)
O3 0.0890(19) 0.135(2) 0.0804(18) -0.0093(16) 0.0567(16) -0.0003(17)
C36 0.0510(19) 0.066(2) 0.068(2) -0.0029(17) 0.0273(16) 0.0046(16)
C1 0.069(2) 0.0453(15) 0.0366(15) 0.0040(12) 0.0273(14) 0.0043(14)
C2 0.0577(18) 0.0538(17) 0.0331(14) 0.0051(12) 0.0242(13) 0.0019(14)
C3 0.076(2) 0.0564(19) 0.0513(18) 0.0086(14) 0.0350(16) 0.0097(16)
C4 0.086(3) 0.0587(19) 0.066(2) 0.0245(17) 0.035(2) 0.0081(18)
C5 0.103(3) 0.080(2) 0.062(2) 0.0286(19) 0.050(2) 0.011(2)
C6 0.0405(15) 0.0478(15) 0.0380(15) 0.0062(12) 0.0175(12) 0.0003(13)
C7 0.0469(18) 0.075(2) 0.061(2) -0.0014(17) 0.0244(15) 0.0088(17)
C8 0.0406(19) 0.117(3) 0.097(3) -0.001(2) 0.0362(19) -0.001(2)
C9 0.057(2) 0.096(3) 0.119(3) -0.008(3) 0.040(2) -0.025(2)
C10 0.067(2) 0.060(2) 0.112(3) -0.0195(19) 0.041(2) -0.0187(18)
C11 0.0454(18) 0.0545(18) 0.077(2) -0.0093(16) 0.0327(16) -0.0088(15)
C12 0.0501(17) 0.0465(15) 0.0341(14) 0.0008(12) 0.0018(12) 0.0040(13)
C13 0.0458(17) 0.0585(18) 0.0312(15) 0.0008(13) 0.0018(12) 0.0010(14)
C14 0.066(2) 0.0578(19) 0.0420(17) -0.0067(14) 0.0052(15) 0.0066(16)
C15 0.088(3) 0.065(2) 0.057(2) -0.0220(18) 0.0149(19) -0.013(2)
C16 0.067(2) 0.091(3) 0.058(2) -0.022(2) -0.0071(17) -0.012(2)
C17 0.0371(15) 0.0458(15) 0.0316(13) -0.0053(11) 0.0095(11) -0.0038(12)
C18 0.0470(18) 0.074(2) 0.0515(18) 0.0066(16) 0.0204(14) 0.0107(16)
C19 0.0424(19) 0.109(3) 0.080(3) 0.004(2) 0.0321(18) 0.004(2)
C20 0.061(2) 0.087(3) 0.097(3) 0.008(2) 0.043(2) -0.016(2)
C21 0.067(2) 0.0550(19) 0.095(3) 0.0127(18) 0.042(2) -0.0054(17)
C22 0.0410(16) 0.0494(16) 0.065(2) 0.0059(14) 0.0245(14) 0.0012(13)
C23 0.0409(15) 0.0562(17) 0.0398(15) -0.0084(13) 0.0170(12) -0.0084(14)
C24 0.0435(17) 0.080(2) 0.0449(17) -0.0099(16) 0.0209(14) -0.0044(16)
C25 0.055(2) 0.069(2) 0.078(2) -0.0085(18) 0.0276(18) 0.0058(17)
C26 0.078(3) 0.106(3) 0.107(4) -0.041(3) 0.017(3) 0.024(3)
C27 0.092(3) 0.182(5) 0.087(3) -0.042(4) 0.046(3) 0.035(4)
C28 0.0416(15) 0.0406(15) 0.0385(15) -0.0001(11) 0.0166(12) -0.0011(12)
C29 0.063(2) 0.0466(16) 0.0376(15) 0.0030(12) 0.0190(14) -0.0037(14)
C30 0.077(2) 0.0462(16) 0.060(2) -0.0061(15) 0.0256(17) -0.0182(16)
C31 0.075(2) 0.072(2) 0.051(2) -0.0172(17) 0.0196(17) -0.0276(19)
C32 0.081(2) 0.096(3) 0.0345(17) 0.0006(17) 0.0120(16) -0.032(2)
C33 0.067(2) 0.0645(19) 0.0402(17) 0.0070(15) 0.0126(14) -0.0225(17)
C34 0.0399(16) 0.0550(17) 0.0407(15) 0.0000(13) 0.0121(12) -0.0056(14)
C35 0.0322(16) 0.081(2) 0.0556(19) 0.0015(17) 0.0088(14) 0.0007(16)
O4 0.0550(17) 0.124(3) 0.178(3) -0.037(2) -0.0157(18) 0.0135(17)
C37 0.086(4) 0.160(5) 0.190(5) -0.020(4) -0.008(3) 0.067(4)
C38 0.108(4) 0.091(3) 0.137(4) 0.006(3) 0.052(3) 0.036(3)
C39 0.0389(15) 0.0421(14) 0.0403(15) 0.0024(12) 0.0168(12) 0.0065(12)
C40 0.0619(19) 0.0464(16) 0.0454(17) 0.0018(13) 0.0187(14) -0.0042(14)
C41 0.093(3) 0.0462(17) 0.068(2) 0.0048(16) 0.036(2) -0.0110(17)
C42 0.099(3) 0.061(2) 0.057(2) 0.0166(17) 0.039(2) 0.008(2)
C43 0.082(2) 0.077(2) 0.0365(16) 0.0033(16) 0.0213(16) 0.0061(19)
C44 0.0574(18) 0.0520(16) 0.0420(16) -0.0017(13) 0.0185(14) -0.0012(14)
C45 0.145(4) 0.0434(17) 0.050(2) 0.0002(15) 0.055(2) 0.001(2)
C46 0.188(5) 0.084(3) 0.078(3) 0.008(2) 0.067(3) 0.065(3)
C47 0.155(4) 0.072(2) 0.075(3) -0.027(2) 0.052(3) -0.035(3)
C48 0.089(3) 0.0478(18) 0.053(2) 0.0061(15) -0.0090(18) 0.0059(18)
C49 0.106(3) 0.079(3) 0.073(3) 0.030(2) 0.001(2) -0.010(2)
C50 0.122(4) 0.079(3) 0.084(3) 0.000(2) 0.002(2) 0.048(3)
C51 0.0564(19) 0.0623(19) 0.064(2) -0.0063(16) 0.0316(16) -0.0169(16)
C52 0.101(3) 0.084(3) 0.086(3) 0.019(2) 0.039(2) -0.009(2)
C53 0.070(2) 0.091(3) 0.093(3) -0.009(2) 0.029(2) -0.035(2)
C54 0.059(2) 0.0577(19) 0.081(2) -0.0059(17) 0.0212(18) -0.0159(17)
C55 0.105(3) 0.087(3) 0.104(3) -0.046(2) 0.029(3) -0.032(2)
C56 0.120(4) 0.109(3) 0.128(4) -0.015(3) 0.071(3) -0.057(3)

loop_
_atom_type_symbol
_atom_type_description
_atom_type_scat_dispersion_real
_atom_type_scat_dispersion_imag
_atom_type_scat_source
C C 0.0033 0.0016 'International Tables Vol C Tables 4.2.6.8 and 6.1.1.4'
H H 0.0000 0.0000 'International Tables Vol C Tables 4.2.6.8 and 6.1.1.4'
N N 0.0061 0.0033 'International Tables Vol C Tables 4.2.6.8 and 6.1.1.4'
O O 0.0106 0.0060 'International Tables Vol C Tables 4.2.6.8 and 6.1.1.4'
Zr Zr -2.9673 0.5597 'International Tables Vol C Tables 4.2.6.8 and 6.1.1.4'

loop_
_geom_angle_atom_site_label_1
_geom_angle_atom_site_label_2
_geom_angle_atom_site_label_3
_geom_angle
_geom_angle_site_symmetry_1
_geom_angle_site_symmetry_3
N2 Zr1 N2 97.29(11) . 2_655
N2 Zr1 N4 124.64(8) . .
N2 Zr1 N4 107.70(8) 2_655 .
N2 Zr1 N4 107.70(8) . 2_655
N2 Zr1 N4 124.64(8) 2_655 2_655
N4 Zr1 N4 97.36(10) . 2_655
N2 Zr1 N3 96.10(8) . .
N2 Zr1 N3 91.69(8) 2_655 .
N4 Zr1 N3 36.67(7) . .
N4 Zr1 N3 131.79(8) 2_655 .
N2 Zr1 N3 91.69(8) . 2_655
N2 Zr1 N3 96.10(8) 2_655 2_655
N4 Zr1 N3 131.80(8) . 2_655
N4 Zr1 N3 36.67(7) 2_655 2_655
N3 Zr1 N3 168.21(11) . 2_655
N2 Zr1 N1 36.68(7) . .
N2 Zr1 N1 131.45(8) 2_655 .
N4 Zr1 N1 95.71(8) . .
N4 Zr1 N1 92.31(8) 2_655 .
N3 Zr1 N1 82.37(8) . .
N3 Zr1 N1 98.88(8) 2_655 .
N2 Zr1 N1 131.45(8) . 2_655
N2 Zr1 N1 36.68(7) 2_655 2_655
N4 Zr1 N1 92.31(8) . 2_655
N4 Zr1 N1 95.71(8) 2_655 2_655
N3 Zr1 N1 98.88(8) . 2_655
N3 Zr1 N1 82.38(8) 2_655 2_655
N1 Zr1 N1 167.84(10) . 2_655
N8 Zr2 N8 98.74(11) . 2_655
N8 Zr2 N6 125.17(8) . 2_655
N8 Zr2 N6 106.61(8) 2_655 2_655
N8 Zr2 N6 106.61(8) . .
N8 Zr2 N6 125.16(8) 2_655 .
N6 Zr2 N6 97.14(11) 2_655 .
N8 Zr2 N5 90.97(8) . .
N8 Zr2 N5 96.81(8) 2_655 .
N6 Zr2 N5 131.56(8) 2_655 .
N6 Zr2 N5 36.77(7) . .
N8 Zr2 N5 96.82(8) . 2_655
N8 Zr2 N5 90.97(8) 2_655 2_655
N6 Zr2 N5 36.77(7) 2_655 2_655
N6 Zr2 N5 131.56(8) . 2_655
N5 Zr2 N5 168.05(10) . 2_655
N8 Zr2 N7 36.33(7) . .
N8 Zr2 N7 131.98(8) 2_655 .
N6 Zr2 N7 95.78(8) 2_655 .
N6 Zr2 N7 92.19(8) . .
N5 Zr2 N7 99.04(8) . .
N5 Zr2 N7 82.22(8) 2_655 .
N8 Zr2 N7 131.98(8) . 2_655
N8 Zr2 N7 36.33(7) 2_655 2_655
N6 Zr2 N7 92.19(8) 2_655 2_655
N6 Zr2 N7 95.78(8) . 2_655
N5 Zr2 N7 82.22(8) . 2_655
N5 Zr2 N7 99.04(8) 2_655 2_655
N7 Zr2 N7 167.95(10) . 2_655
C1 N1 N2 127.1(2) . .
C1 N1 Zr1 160.9(2) . .
N2 N1 Zr1 67.10(11) . .
N1 N2 C6 121.7(2) . .
N1 N2 Zr1 76.22(12) . .
C6 N2 Zr1 138.17(16) . .
C12 N3 N4 127.4(2) . .
C12 N3 Zr1 160.9(2) . .
N4 N3 Zr1 68.04(11) . .
N3 N4 C17 120.9(2) . .
N3 N4 Zr1 75.29(12) . .
C17 N4 Zr1 133.90(16) . .
C23 N5 N6 127.8(2) . .
C23 N5 Zr2 160.31(18) . .
N6 N5 Zr2 67.70(12) . .
N5 N6 C28 121.7(2) . .
N5 N6 Zr2 75.53(12) . .
C28 N6 Zr2 135.49(17) . .
C34 N7 N8 128.1(2) . .
C34 N7 Zr2 160.57(18) . .
N8 N7 Zr2 66.99(12) . .
N7 N8 C39 122.0(2) . .
N7 N8 Zr2 76.68(12) . .
C39 N8 Zr2 139.04(17) . .
C5 O1 C2 106.3(2) . .
C16 O2 C13 105.8(2) . .
C27 O3 C24 104.6(3) . .
C35 C36 C38 108.1(3) . .
C35 C36 H36 125.9 . .
C38 C36 H36 125.9 . .
N1 C1 C2 122.5(2) . .
N1 C1 C45 115.8(2) . .
C2 C1 C45 121.5(2) . .
C3 C2 O1 108.8(2) . .
C3 C2 C1 133.0(3) . .
O1 C2 C1 117.9(2) . .
C2 C3 C4 107.4(3) . .
C2 C3 H3 126.3 . .
C4 C3 H3 126.3 . .
C5 C4 C3 106.4(3) . .
C5 C4 H4 126.8 . .
C3 C4 H4 126.8 . .
C4 C5 O1 111.1(3) . .
C4 C5 H5 124.5 . .
O1 C5 H5 124.5 . .
C11 C6 C7 117.6(3) . .
C11 C6 N2 117.3(2) . .
C7 C6 N2 125.1(3) . .
C8 C7 C6 119.6(3) . .
C8 C7 H7 120.2 . .
C6 C7 H7 120.2 . .
C9 C8 C7 121.4(3) . .
C9 C8 H8 119.3 . .
C7 C8 H8 119.3 . .
C10 C9 C8 119.5(3) . .
C10 C9 H9 120.3 . .
C8 C9 H9 120.3 . .
C9 C10 C11 120.1(3) . .
C9 C10 H10 119.9 . .
C11 C10 H10 119.9 . .
C10 C11 C6 121.8(3) . .
C10 C11 H11 119.1 . .
C6 C11 H11 119.1 . .
N3 C12 C13 122.9(2) . .
N3 C12 C48 114.9(2) . .
C13 C12 C48 122.1(2) . .
C14 C13 O2 109.0(2) . .
C14 C13 C12 133.9(3) . .
O2 C13 C12 116.8(2) . .
C13 C14 C15 107.3(3) . .
C13 C14 H14 126.4 . .
C15 C14 H14 126.4 . .
C16 C15 C14 106.1(3) . .
C16 C15 H15 127.0 . .
C14 C15 H15 127.0 . .
C15 C16 O2 111.8(3) . .
C15 C16 H16 124.1 . .
O2 C16 H16 124.1 . .
C18 C17 C22 117.8(3) . .
C18 C17 N4 125.6(2) . .
C22 C17 N4 116.6(2) . .
C17 C18 C19 120.2(3) . .
C17 C18 H18 119.9 . .
C19 C18 H18 119.9 . .
C20 C19 C18 121.0(3) . .
C20 C19 H19 119.5 . .
C18 C19 H19 119.5 . .
C19 C20 C21 119.6(3) . .
C19 C20 H20 120.2 . .
C21 C20 H20 120.2 . .
C20 C21 C22 120.4(3) . .
C20 C21 H21 119.8 . .
C22 C21 H21 119.8 . .
C21 C22 C17 121.0(3) . .
C21 C22 H22 119.5 . .
C17 C22 H22 119.5 . .
N5 C23 C24 123.5(3) . .
N5 C23 C51 114.6(2) . .
C24 C23 C51 121.7(2) . .
C25 C24 O3 110.0(3) . .
C25 C24 C23 132.6(3) . .
O3 C24 C23 117.0(3) . .
C24 C25 C26 107.1(4) . .
C24 C25 H25 126.4 . .
C26 C25 H25 126.4 . .
C27 C26 C25 106.1(4) . .
C27 C26 H26 126.9 . .
C25 C26 H26 126.9 . .
C26 C27 O3 112.2(4) . .
C26 C27 H27 123.9 . .
O3 C27 H27 123.9 . .
C33 C28 C29 117.8(2) . .
C33 C28 N6 124.9(2) . .
C29 C28 N6 117.3(2) . .
C30 C29 C28 121.2(3) . .
C30 C29 H29 119.4 . .
C28 C29 H29 119.4 . .
C31 C30 C29 120.9(3) . .
C31 C30 H30 119.6 . .
C29 C30 H30 119.6 . .
C30 C31 C32 118.6(3) . .
C30 C31 H31 120.7 . .
C32 C31 H31 120.7 . .
C31 C32 C33 121.6(3) . .
C31 C32 H32 119.2 . .
C33 C32 H32 119.2 . .
C28 C33 C32 119.9(3) . .
C28 C33 H33 120.0 . .
C32 C33 H33 120.0 . .
N7 C34 C35 123.0(3) . .
N7 C34 C54 114.9(3) . .
C35 C34 C54 122.0(3) . .
C36 C35 O4 109.1(3) . .
C36 C35 C34 132.5(3) . .
O4 C35 C34 118.1(3) . .
C35 O4 C37 104.8(4) . .
C38 C37 O4 112.6(4) . .
C38 C37 H37 123.7 . .
O4 C37 H37 123.7 . .
C37 C38 C36 105.3(4) . .
C37 C38 H38 127.4 . .
C36 C38 H38 127.4 . .
C40 C39 C44 117.7(2) . .
C40 C39 N8 117.0(2) . .
C44 C39 N8 125.3(2) . .
C41 C40 C39 121.3(3) . .
C41 C40 H40 119.3 . .
C39 C40 H40 119.3 . .
C42 C41 C40 120.4(3) . .
C42 C41 H41 119.8 . .
C40 C41 H41 119.8 . .
C43 C42 C41 119.2(3) . .
C43 C42 H42 120.4 . .
C41 C42 H42 120.4 . .
C42 C43 C44 121.6(3) . .
C42 C43 H43 119.2 . .
C44 C43 H43 119.2 . .
C43 C44 C39 119.8(3) . .
C43 C44 H44 120.1 . .
C39 C44 H44 120.1 . .
C1 C45 C46 111.9(3) . .
C1 C45 C47 112.3(3) . .
C46 C45 C47 112.3(3) . .
C1 C45 H45 106.7 . .
C46 C45 H45 106.7 . .
C47 C45 H45 106.7 . .
C45 C46 H46A 109.5 . .
C45 C46 H46B 109.5 . .
H46A C46 H46B 109.5 . .
C45 C46 H46C 109.5 . .
H46A C46 H46C 109.5 . .
H46B C46 H46C 109.5 . .
C45 C47 H47A 109.5 . .
C45 C47 H47B 109.5 . .
H47A C47 H47B 109.5 . .
C45 C47 H47C 109.5 . .
H47A C47 H47C 109.5 . .
H47B C47 H47C 109.5 . .
C49 C48 C12 113.1(3) . .
C49 C48 C50 113.3(3) . .
C12 C48 C50 110.7(3) . .
C49 C48 H48 106.4 . .
C12 C48 H48 106.4 . .
C50 C48 H48 106.4 . .
C48 C49 H49A 109.5 . .
C48 C49 H49B 109.5 . .
H49A C49 H49B 109.5 . .
C48 C49 H49C 109.5 . .
H49A C49 H49C 109.5 . .
H49B C49 H49C 109.5 . .
C48 C50 H50A 109.5 . .
C48 C50 H50B 109.5 . .
H50A C50 H50B 109.5 . .
C48 C50 H50C 109.5 . .
H50A C50 H50C 109.5 . .
H50B C50 H50C 109.5 . .
C23 C51 C52 113.3(3) . .
C23 C51 C53 112.5(3) . .
C52 C51 C53 111.6(3) . .
C23 C51 H51 106.3 . .
C52 C51 H51 106.3 . .
C53 C51 H51 106.3 . .
C51 C52 H52A 109.5 . .
C51 C52 H52B 109.5 . .
H52A C52 H52B 109.5 . .
C51 C52 H52C 109.5 . .
H52A C52 H52C 109.5 . .
H52B C52 H52C 109.5 . .
C51 C53 H53A 109.5 . .
C51 C53 H53B 109.5 . .
H53A C53 H53B 109.5 . .
C51 C53 H53C 109.5 . .
H53A C53 H53C 109.5 . .
H53B C53 H53C 109.5 . .
C55 C54 C56 112.2(3) . .
C55 C54 C34 111.9(3) . .
C56 C54 C34 113.0(3) . .
C55 C54 H54 106.4 . .
C56 C54 H54 106.4 . .
C34 C54 H54 106.4 . .
C54 C55 H55A 109.5 . .
C54 C55 H55B 109.5 . .
H55A C55 H55B 109.5 . .
C54 C55 H55C 109.5 . .
H55A C55 H55C 109.5 . .
H55B C55 H55C 109.5 . .
C54 C56 H56A 109.5 . .
C54 C56 H56B 109.5 . .
H56A C56 H56B 109.5 . .
C54 C56 H56C 109.5 . .
H56A C56 H56C 109.5 . .
H56B C56 H56C 109.5 . .

loop_
_geom_bond_atom_site_label_1
_geom_bond_atom_site_label_2
_geom_bond_distance
_geom_bond_site_symmetry_2
Zr1 N2 2.143(2) .
Zr1 N2 2.143(2) 2_655
Zr1 N4 2.162(2) .
Zr1 N4 2.162(2) 2_655
Zr1 N3 2.254(2) .
Zr1 N3 2.254(2) 2_655
Zr1 N1 2.259(2) .
Zr1 N1 2.259(2) 2_655
Zr2 N8 2.150(2) .
Zr2 N8 2.150(2) 2_655
Zr2 N6 2.161(2) 2_655
Zr2 N6 2.161(2) .
Zr2 N5 2.262(2) .
Zr2 N5 2.262(2) 2_655
Zr2 N7 2.273(2) .
Zr2 N7 2.273(2) 2_655
N1 C1 1.292(3) .
N1 N2 1.390(3) .
N2 C6 1.405(3) .
N3 C12 1.293(3) .
N3 N4 1.392(3) .
N4 C17 1.399(3) .
N5 C23 1.294(3) .
N5 N6 1.398(3) .
N6 C28 1.399(3) .
N7 C34 1.295(3) .
N7 N8 1.384(3) .
N8 C39 1.401(3) .
O1 C5 1.357(3) .
O1 C2 1.372(3) .
O2 C16 1.356(4) .
O2 C13 1.378(3) .
O3 C27 1.374(5) .
O3 C24 1.377(3) .
C36 C35 1.330(4) .
C36 C38 1.402(5) .
C36 H36 0.9300 .
C1 C2 1.447(3) .
C1 C45 1.518(4) .
C2 C3 1.342(4) .
C3 C4 1.410(4) .
C3 H3 0.9300 .
C4 C5 1.319(4) .
C4 H4 0.9300 .
C5 H5 0.9300 .
C6 C11 1.382(4) .
C6 C7 1.391(4) .
C7 C8 1.392(4) .
C7 H7 0.9300 .
C8 C9 1.358(5) .
C8 H8 0.9300 .
C9 C10 1.361(5) .
C9 H9 0.9300 .
C10 C11 1.375(4) .
C10 H10 0.9300 .
C11 H11 0.9300 .
C12 C13 1.450(4) .
C12 C48 1.523(4) .
C13 C14 1.343(4) .
C14 C15 1.418(4) .
C14 H14 0.9300 .
C15 C16 1.315(4) .
C15 H15 0.9300 .
C16 H16 0.9300 .
C17 C18 1.388(4) .
C17 C22 1.389(3) .
C18 C19 1.389(4) .
C18 H18 0.9300 .
C19 C20 1.356(5) .
C19 H19 0.9300 .
C20 C21 1.366(4) .
C20 H20 0.9300 .
C21 C22 1.379(4) .
C21 H21 0.9300 .
C22 H22 0.9300 .
C23 C24 1.453(4) .
C23 C51 1.520(4) .
C24 C25 1.338(4) .
C25 C26 1.420(5) .
C25 H25 0.9300 .
C26 C27 1.309(6) .
C26 H26 0.9300 .
C27 H27 0.9300 .
C28 C33 1.386(4) .
C28 C29 1.385(3) .
C29 C30 1.379(4) .
C29 H29 0.9300 .
C30 C31 1.362(4) .
C30 H30 0.9300 .
C31 C32 1.369(4) .
C31 H31 0.9300 .
C32 C33 1.388(4) .
C32 H32 0.9300 .
C33 H33 0.9300 .
C34 C35 1.449(4) .
C34 C54 1.525(4) .
C35 O4 1.360(4) .
O4 C37 1.364(5) .
C37 C38 1.295(6) .
C37 H37 0.9300 .
C38 H38 0.9300 .
C39 C40 1.394(4) .
C39 C44 1.396(3) .
C40 C41 1.373(4) .
C40 H40 0.9300 .
C41 C42 1.374(4) .
C41 H41 0.9300 .
C42 C43 1.363(4) .
C42 H42 0.9300 .
C43 C44 1.384(4) .
C43 H43 0.9300 .
C44 H44 0.9300 .
C45 C46 1.529(5) .
C45 C47 1.528(5) .
C45 H45 0.9800 .
C46 H46A 0.9600 .
C46 H46B 0.9600 .
C46 H46C 0.9600 .
C47 H47A 0.9600 .
C47 H47B 0.9600 .
C47 H47C 0.9600 .
C48 C49 1.517(5) .
C48 C50 1.538(5) .
C48 H48 0.9800 .
C49 H49A 0.9600 .
C49 H49B 0.9600 .
C49 H49C 0.9600 .
C50 H50A 0.9600 .
C50 H50B 0.9600 .
C50 H50C 0.9600 .
C51 C52 1.516(4) .
C51 C53 1.528(4) .
C51 H51 0.9800 .
C52 H52A 0.9600 .
C52 H52B 0.9600 .
C52 H52C 0.9600 .
C53 H53A 0.9600 .
C53 H53B 0.9600 .
C53 H53C 0.9600 .
C54 C55 1.515(4) .
C54 C56 1.520(5) .
C54 H54 0.9800 .
C55 H55A 0.9600 .
C55 H55B 0.9600 .
C55 H55C 0.9600 .
C56 H56A 0.9600 .
C56 H56B 0.9600 .
C56 H56C 0.9600 .

loop_
_geom_torsion_atom_site_label_1
_geom_torsion_atom_site_label_2
_geom_torsion_atom_site_label_3
_geom_torsion_atom_site_label_4
_geom_torsion
_geom_torsion_site_symmetry_1
_geom_torsion_site_symmetry_2
_geom_torsion_site_symmetry_3
_geom_torsion_site_symmetry_4
C1 N1 N2 C6 -56.2(4) . . . .
Zr1 N1 N2 C6 138.6(2) . . . .
C1 N1 N2 Zr1 165.1(3) . . . .
C12 N3 N4 C17 -60.4(4) . . . .
Zr1 N3 N4 C17 132.7(2) . . . .
C12 N3 N4 Zr1 166.9(3) . . . .
C23 N5 N6 C28 -59.2(4) . . . .
Zr2 N5 N6 C28 134.9(2) . . . .
C23 N5 N6 Zr2 165.9(3) . . . .
C34 N7 N8 C39 -54.3(4) . . . .
Zr2 N7 N8 C39 140.1(2) . . . .
C34 N7 N8 Zr2 165.6(3) . . . .
N2 N1 C1 C2 -4.1(5) . . . .
Zr1 N1 C1 C2 129.7(5) . . . .
N2 N1 C1 C45 179.0(3) . . . .
Zr1 N1 C1 C45 -47.2(7) . . . .
C5 O1 C2 C3 0.1(3) . . . .
C5 O1 C2 C1 175.1(3) . . . .
N1 C1 C2 C3 -23.5(5) . . . .
C45 C1 C2 C3 153.3(3) . . . .
N1 C1 C2 O1 163.0(3) . . . .
C45 C1 C2 O1 -20.3(4) . . . .
O1 C2 C3 C4 0.9(4) . . . .
C1 C2 C3 C4 -173.0(3) . . . .
C2 C3 C4 C5 -1.6(4) . . . .
C3 C4 C5 O1 1.7(4) . . . .
C2 O1 C5 C4 -1.1(4) . . . .
N1 N2 C6 C11 175.7(2) . . . .
Zr1 N2 C6 C11 -78.6(3) . . . .
N1 N2 C6 C7 -6.3(4) . . . .
Zr1 N2 C6 C7 99.4(3) . . . .
C11 C6 C7 C8 -1.4(4) . . . .
N2 C6 C7 C8 -179.3(3) . . . .
C6 C7 C8 C9 0.8(5) . . . .
C7 C8 C9 C10 -0.2(6) . . . .
C8 C9 C10 C11 0.1(6) . . . .
C9 C10 C11 C6 -0.8(5) . . . .
C7 C6 C11 C10 1.4(4) . . . .
N2 C6 C11 C10 179.5(3) . . . .
N4 N3 C12 C13 -3.1(5) . . . .
Zr1 N3 C12 C13 136.9(5) . . . .
N4 N3 C12 C48 179.5(3) . . . .
Zr1 N3 C12 C48 -40.4(7) . . . .
C16 O2 C13 C14 -0.4(4) . . . .
C16 O2 C13 C12 174.2(3) . . . .
N3 C12 C13 C14 -17.5(6) . . . .
C48 C12 C13 C14 159.7(4) . . . .
N3 C12 C13 O2 169.6(3) . . . .
C48 C12 C13 O2 -13.3(4) . . . .
O2 C13 C14 C15 0.4(4) . . . .
C12 C13 C14 C15 -172.9(3) . . . .
C13 C14 C15 C16 -0.3(4) . . . .
C14 C15 C16 O2 0.0(5) . . . .
C13 O2 C16 C15 0.3(4) . . . .
N3 N4 C17 C18 -3.4(4) . . . .
Zr1 N4 C17 C18 96.1(3) . . . .
N3 N4 C17 C22 178.6(2) . . . .
Zr1 N4 C17 C22 -81.8(3) . . . .
C22 C17 C18 C19 -0.8(4) . . . .
N4 C17 C18 C19 -178.8(3) . . . .
C17 C18 C19 C20 0.8(5) . . . .
C18 C19 C20 C21 -0.4(6) . . . .
C19 C20 C21 C22 0.0(6) . . . .
C20 C21 C22 C17 -0.1(5) . . . .
C18 C17 C22 C21 0.5(4) . . . .
N4 C17 C22 C21 178.6(3) . . . .
N6 N5 C23 C24 -1.9(4) . . . .
Zr2 N5 C23 C24 136.0(5) . . . .
N6 N5 C23 C51 -178.4(2) . . . .
Zr2 N5 C23 C51 -40.6(7) . . . .
C27 O3 C24 C25 0.5(4) . . . .
C27 O3 C24 C23 173.9(3) . . . .
N5 C23 C24 C25 -17.7(5) . . . .
C51 C23 C24 C25 158.6(3) . . . .
N5 C23 C24 O3 170.8(3) . . . .
C51 C23 C24 O3 -12.9(4) . . . .
O3 C24 C25 C26 -1.0(4) . . . .
C23 C24 C25 C26 -173.0(3) . . . .
C24 C25 C26 C27 1.2(5) . . . .
C25 C26 C27 O3 -0.9(6) . . . .
C24 O3 C27 C26 0.3(5) . . . .
N5 N6 C28 C33 -3.5(4) . . . .
Zr2 N6 C28 C33 98.6(3) . . . .
N5 N6 C28 C29 178.2(2) . . . .
Zr2 N6 C28 C29 -79.7(3) . . . .
C33 C28 C29 C30 1.6(4) . . . .
N6 C28 C29 C30 -180.0(3) . . . .
C28 C29 C30 C31 -0.4(5) . . . .
C29 C30 C31 C32 -1.1(5) . . . .
C30 C31 C32 C33 1.4(6) . . . .
C29 C28 C33 C32 -1.4(5) . . . .
N6 C28 C33 C32 -179.6(3) . . . .
C31 C32 C33 C28 -0.1(5) . . . .
N8 N7 C34 C35 -4.3(4) . . . .
Zr2 N7 C34 C35 132.4(5) . . . .
N8 N7 C34 C54 178.9(2) . . . .
Zr2 N7 C34 C54 -44.4(7) . . . .
C38 C36 C35 O4 -1.5(4) . . . .
C38 C36 C35 C34 -175.0(4) . . . .
N7 C34 C35 C36 -21.5(5) . . . .
C54 C34 C35 C36 155.1(3) . . . .
N7 C34 C35 O4 165.5(3) . . . .
C54 C34 C35 O4 -17.9(5) . . . .
C36 C35 O4 C37 0.9(5) . . . .
C34 C35 O4 C37 175.4(4) . . . .
C35 O4 C37 C38 0.1(7) . . . .
O4 C37 C38 C36 -1.0(7) . . . .
C35 C36 C38 C37 1.5(6) . . . .
N7 N8 C39 C40 176.6(2) . . . .
Zr2 N8 C39 C40 -75.6(3) . . . .
N7 N8 C39 C44 -5.4(4) . . . .
Zr2 N8 C39 C44 102.3(3) . . . .
C44 C39 C40 C41 1.1(4) . . . .
N8 C39 C40 C41 179.3(3) . . . .
C39 C40 C41 C42 0.3(5) . . . .
C40 C41 C42 C43 -1.3(5) . . . .
C41 C42 C43 C44 1.0(5) . . . .
C42 C43 C44 C39 0.4(5) . . . .
C40 C39 C44 C43 -1.4(4) . . . .
N8 C39 C44 C43 -179.4(3) . . . .
N1 C1 C45 C46 -108.9(3) . . . .
C2 C1 C45 C46 74.2(4) . . . .
N1 C1 C45 C47 123.9(3) . . . .
C2 C1 C45 C47 -53.1(4) . . . .
N3 C12 C48 C49 123.2(3) . . . .
C13 C12 C48 C49 -54.2(4) . . . .
N3 C12 C48 C50 -108.5(3) . . . .
C13 C12 C48 C50 74.1(4) . . . .
N5 C23 C51 C52 -110.2(3) . . . .
C24 C23 C51 C52 73.2(4) . . . .
N5 C23 C51 C53 122.0(3) . . . .
C24 C23 C51 C53 -54.6(4) . . . .
N7 C34 C54 C55 -109.2(3) . . . .
C35 C34 C54 C55 74.0(4) . . . .
N7 C34 C54 C56 123.1(3) . . . .
C35 C34 C54 C56 -53.8(4) . . . .
